data_1527692
loop_
_publ_author_name
'Krischner, H.'
'Torkar, K.'
'Kolbesen, B.O.'

_publ_section_title
;
 Beitraege zum System Ba O-Ni O
;
_journal_name_full 'Journal of Solid State Chemistry'
_journal_page_first 349
_journal_page_last 357
_journal_volume 3
_journal_year 1971
_chemical_formula_sum 'Ba Ni O2'
_space_group_IT_number 63
_symmetry_space_group_name_Hall '-C 2c 2'
_symmetry_space_group_name_H-M 'C m c m'
_cell_angle_alpha 90
_cell_angle_beta 90
_cell_angle_gamma 90
_cell_formula_units_Z 4
_cell_length_a 5.735
_cell_length_b 9.19
_cell_length_c 4.755
_cell_volume 250.611
_citation_journal_id_ASTM JSSCBI
_cod_data_source_file Krischner_JSSCBI_1971_1646.cif
_cod_data_source_block Ba1Ni1O2
_cod_original_cell_volume 250.6106
_cod_original_formula_sum 'Ba1 Ni1 O2'
_cod_database_code 1527692

loop_
_symmetry_equiv_pos_as_xyz
x,y,z
-x,-y,z+1/2
x,-y,-z
-x,y,-z+1/2
-x,-y,-z
x,y,-z-1/2
-x,y,z
x,-y,z-1/2
x+1/2,y+1/2,z
-x+1/2,-y+1/2,z+1/2
x+1/2,-y+1/2,-z
-x+1/2,y+1/2,-z+1/2
-x+1/2,-y+1/2,-z
x+1/2,y+1/2,-z-1/2
-x+1/2,y+1/2,z
x+1/2,-y+1/2,z-1/2

loop_
_atom_site_label
_atom_site_type_symbol
_atom_site_fract_x
_atom_site_fract_y
_atom_site_fract_z
_atom_site_occupancy
_atom_site_U_iso_or_equiv
O1 O-2 0.25 0.08 0.25 1 0.0
Ba1 Ba+2 0 0.345 0.25 1 0.0
Ni1 Ni+2 0 0 0 1 0.0
